data_4100084
_journal_name_full 'Journal of the American Chemical Society'
_journal_paper_doi 10.1021/ja043415j
_journal_year 2005
_chemical_formula_moiety 'C52 H100 Cl5 Li N4 O S4 Si8 Sm4 '
_chemical_formula_sum 'C52 H100 Cl5 Li N4 O S4 Si8 Sm4'
_chemical_formula_weight 1936.12
_space_group_IT_number 2
_space_group_name_Hall '-P 1'
_space_group_name_H-M_alt 'P -1'
_symmetry_cell_setting triclinic
_symmetry_Int_Tables_number 2
_symmetry_space_group_name_Hall '-P 1'
_symmetry_space_group_name_H-M 'P -1'
_cell_angle_alpha 75.817(4)
_cell_angle_beta 83.698(5)
_cell_angle_gamma 77.496(4)
_cell_formula_units_Z 2
_cell_length_a 13.7062(11)
_cell_length_b 17.0964(13)
_cell_length_c 19.882(2)
_cell_measurement_temperature 193.1
_cell_volume 4401.8(6)
_cod_original_formula_sum 'C52 H100 Cl5 Li N4 O S4 Si8 Sm4 '
_cod_database_code 4100084

loop_
_symmetry_equiv_pos_site_id
_symmetry_equiv_pos_as_xyz
1 +X,+Y,+Z
2 -X,-Y,-Z

loop_
_atom_site_label
_atom_site_type_symbol
_atom_site_fract_x
_atom_site_fract_y
_atom_site_fract_z
_atom_site_U_iso_or_equiv
_atom_site_adp_type
_atom_site_occupancy
_atom_site_symmetry_multiplicity
_atom_site_calc_flag
_atom_site_refinement_flags
_atom_site_disorder_assembly
_atom_site_disorder_group
Sm(1) Sm 0.11033(2) 0.47500(2) 0.18822(2) 0.02624(8) Uani 1.00 1 d . . .
Sm(2) Sm 0.22057(2) 0.25531(2) 0.12676(2) 0.02615(8) Uani 1.00 1 d . . .
Sm(3) Sm 0.00595(2) 0.15147(2) 0.26341(2) 0.02972(9) Uani 1.00 1 d . . .
Sm(4) Sm -0.09409(2) 0.36622(2) 0.33350(2) 0.03004(9) Uani 1.00 1 d . . .
Cl(1) Cl 0.02212(11) 0.32377(9) 0.20464(8) 0.0314(4) Uani 1.00 1 d . . .
Cl(2) Cl 0.27724(11) 0.34393(10) 0.21252(8) 0.0329(4) Uani 1.00 1 d . . .
Cl(3) Cl 0.21422(12) 0.14975(10) 0.26047(8) 0.0365(4) Uani 1.00 1 d . . .
Cl(4) Cl 0.03001(13) 0.21132(10) 0.38048(8) 0.0377(4) Uani 1.00 1 d . . .
Cl(5) Cl 0.09529(12) 0.40686(10) 0.33364(8) 0.0352(4) Uani 1.00 1 d . . .
S(1) S 0.12639(11) 0.41639(10) 0.06578(8) 0.0287(4) Uani 1.00 1 d . . .
S(2) S 0.06166(13) 0.17734(10) 0.11956(8) 0.0344(4) Uani 1.00 1 d . . .
S(3) S -0.17769(12) 0.26161(11) 0.27641(9) 0.0342(4) Uani 1.00 1 d . . .
S(4) S -0.09905(12) 0.50479(10) 0.22306(9) 0.0343(4) Uani 1.00 1 d . . .
Si(1) Si 0.2982(2) 0.57881(13) 0.20971(10) 0.0397(5) Uani 1.00 1 d . . .
Si(2) Si 0.1303(2) 0.66232(11) 0.11442(10) 0.0349(5) Uani 1.00 1 d . . .
Si(3) Si 0.4815(1) 0.19025(13) 0.10758(12) 0.0426(6) Uani 1.00 1 d . . .
Si(4) Si 0.3535(1) 0.20913(12) -0.01142(10) 0.0358(5) Uani 1.00 1 d . . .
Si(5) Si 0.0133(2) -0.04489(12) 0.34809(11) 0.0445(6) Uani 1.00 1 d . . .
Si(6) Si -0.1352(2) 0.02001(12) 0.23561(11) 0.0374(5) Uani 1.00 1 d . . .
Si(7) Si -0.1753(2) 0.4043(1) 0.48932(10) 0.0470(6) Uani 1.00 1 d . . .
Si(8) Si -0.3364(2) 0.4467(1) 0.38695(12) 0.0465(6) Uani 1.00 1 d . . .
O(1) O 0.2804(4) 0.2347(4) 0.3978(3) 0.0518(13) Uiso 1.00 1 d . . .
N(1) N 0.1865(4) 0.5785(3) 0.1756(3) 0.033(1) Uani 1.00 1 d . . .
N(2) N 0.3648(4) 0.2132(3) 0.0731(3) 0.031(1) Uani 1.00 1 d . . .
N(3) N -0.0423(4) 0.0323(3) 0.2839(3) 0.0309(13) Uani 1.00 1 d . . .
N(4) N -0.2126(4) 0.4089(3) 0.4087(3) 0.036(2) Uani 1.00 1 d . . .
C(1) C 0.3102(7) 0.5081(6) 0.2976(4) 0.054(3) Uani 1.00 1 d . . .
C(2) C 0.3092(8) 0.6832(6) 0.2192(5) 0.072(3) Uani 1.00 1 d . . .
C(3) C 0.4074(6) 0.5430(6) 0.1528(5) 0.061(3) Uani 1.00 1 d . . .
C(4) C 0.0280(5) 0.6302(5) 0.0778(4) 0.045(2) Uani 1.00 1 d . . .
C(5) C 0.2174(6) 0.6959(5) 0.0393(4) 0.049(2) Uani 1.00 1 d . . .
C(6) C 0.0671(8) 0.7517(5) 0.1520(5) 0.062(3) Uani 1.00 1 d . . .
C(7) C 0.2088(4) 0.4693(4) 0.0040(3) 0.028(2) Uani 1.00 1 d . . .
C(8) C 0.3108(5) 0.4541(5) 0.0118(4) 0.040(2) Uani 1.00 1 d . . .
C(9) C 0.3733(6) 0.4943(5) -0.0381(4) 0.049(2) Uani 1.00 1 d . . .
C(10) C 0.3332(6) 0.5500(6) -0.0948(4) 0.051(2) Uani 1.00 1 d . . .
C(11) C 0.2303(6) 0.5669(5) -0.1033(4) 0.049(2) Uani 1.00 1 d . . .
C(12) C 0.1694(5) 0.5258(5) -0.0539(3) 0.041(2) Uani 1.00 1 d . . .
C(13) C 0.5363(7) 0.2864(6) 0.0897(6) 0.073(3) Uani 1.00 1 d . . .
C(14) C 0.5694(7) 0.1080(8) 0.0742(7) 0.090(4) Uani 1.00 1 d . . .
C(15) C 0.4715(6) 0.1533(6) 0.2026(5) 0.063(3) Uani 1.00 1 d . . .
C(16) C 0.4361(7) 0.2677(6) -0.0749(5) 0.064(3) Uani 1.00 1 d . . .
C(17) C 0.2222(6) 0.2579(5) -0.0341(4) 0.046(2) Uani 1.00 1 d . . .
C(18) C 0.3744(6) 0.1022(5) -0.0237(5) 0.057(3) Uani 1.00 1 d . . .
C(19) C 0.1145(6) 0.0821(4) 0.0970(4) 0.040(2) Uani 1.00 1 d . . .
C(20) C 0.1783(7) 0.0197(5) 0.1376(5) 0.058(3) Uani 1.00 1 d . . .
C(21) C 0.2161(9) -0.0539(6) 0.1173(6) 0.076(3) Uani 1.00 1 d . . .
C(22) C 0.1926(9) -0.0643(6) 0.0563(6) 0.078(4) Uani 1.00 1 d . . .
C(23) C 0.1278(9) -0.0027(7) 0.0147(5) 0.074(4) Uani 1.00 1 d . . .
C(24) C 0.0895(7) 0.0696(5) 0.0350(4) 0.054(3) Uani 1.00 1 d . . .
C(25) C 0.0859(12) -0.1361(7) 0.3168(8) 0.122(5) Uani 1.00 1 d . . .
C(26) C -0.0735(12) -0.0836(10) 0.4191(8) 0.121(5) Uiso 1.00 1 d . . .
C(27) C 0.1050(10) -0.0064(7) 0.3858(7) 0.106(5) Uani 1.00 1 d . . .
C(28) C -0.2496(6) -0.0040(6) 0.2905(5) 0.062(3) Uani 1.00 1 d . . .
C(29) C -0.1793(6) 0.1161(5) 0.1686(4) 0.053(2) Uani 1.00 1 d . . .
C(30) C -0.0866(7) -0.0636(6) 0.1881(5) 0.061(3) Uani 1.00 1 d . . .
C(31) C -0.2608(5) 0.2094(4) 0.3377(4) 0.036(2) Uani 1.00 1 d . . .
C(32) C -0.2322(6) 0.1625(6) 0.4032(4) 0.053(2) Uani 1.00 1 d . . .
C(33) C -0.3002(7) 0.1216(7) 0.4459(5) 0.074(3) Uani 1.00 1 d . . .
C(34) C -0.3945(7) 0.1284(7) 0.4255(5) 0.067(3) Uani 1.00 1 d . . .
C(35) C -0.4243(6) 0.1737(6) 0.3642(5) 0.058(3) Uani 1.00 1 d . . .
C(36) C -0.3578(5) 0.2155(5) 0.3191(4) 0.045(2) Uani 1.00 1 d . . .
C(37) C -0.0461(8) 0.3412(8) 0.4998(5) 0.079(4) Uani 1.00 1 d . . .
C(38) C -0.2530(9) 0.3544(8) 0.5635(5) 0.085(4) Uani 1.00 1 d . . .
C(39) C -0.1677(10) 0.5087(7) 0.5025(5) 0.085(4) Uani 1.00 1 d . . .
C(40) C -0.4213(7) 0.3764(7) 0.4338(5) 0.069(3) Uani 1.00 1 d . . .
C(41) C -0.3826(8) 0.5517(6) 0.4049(6) 0.079(4) Uani 1.00 1 d . . .
C(42) C -0.3474(6) 0.4585(6) 0.2917(5) 0.061(3) Uani 1.00 1 d . . .
C(43) C -0.1377(5) 0.5959(4) 0.2546(4) 0.039(2) Uani 1.00 1 d . . .
C(44) C -0.2199(8) 0.6521(6) 0.2272(5) 0.065(3) Uani 1.00 1 d . . .
C(45) C -0.2516(9) 0.7268(6) 0.2477(6) 0.081(4) Uani 1.00 1 d . . .
C(46) C -0.2032(9) 0.7410(6) 0.2995(6) 0.075(3) Uani 1.00 1 d . . .
C(47) C -0.1248(9) 0.6878(6) 0.3266(5) 0.075(4) Uani 1.00 1 d . . .
C(48) C -0.0902(8) 0.6147(6) 0.3040(5) 0.063(3) Uani 1.00 1 d . . .
C(49) C 0.3176(8) 0.2934(7) 0.4246(6) 0.077(3) Uiso 1.00 1 d . . .
C(50) C 0.3425(13) 0.2565(10) 0.4962(8) 0.125(5) Uiso 1.00 1 d . . .
C(51) C 0.2970(13) 0.1855(11) 0.5147(9) 0.132(5) Uiso 1.00 1 d . . .
C(52) C 0.2824(9) 0.1604(7) 0.4516(6) 0.083(3) Uiso 1.00 1 d . . .
Li(1) Li 0.1935(9) 0.2661(8) 0.3244(7) 0.044(3) Uiso 1.00 1 d . . .
H(1) H 0.2812 0.5371 0.3323 0.069 Uiso 1.00 1 c R . .
H(2) H 0.3790 0.4865 0.3054 0.069 Uiso 1.00 1 c R . .
H(3) H 0.2768 0.4642 0.2999 0.069 Uiso 1.00 1 c R . .
H(4) H 0.3401 0.7113 0.1779 0.096 Uiso 1.00 1 c R . .
H(5) H 0.3489 0.6770 0.2571 0.095 Uiso 1.00 1 c R . .
H(6) H 0.2443 0.7139 0.2274 0.096 Uiso 1.00 1 c R . .
H(7) H 0.4278 0.4849 0.1667 0.076 Uiso 1.00 1 c R . .
H(8) H 0.4612 0.5683 0.1564 0.076 Uiso 1.00 1 c R . .
H(9) H 0.3888 0.5576 0.1060 0.076 Uiso 1.00 1 c R . .
H(10) H 0.0547 0.6066 0.0395 0.050 Uiso 1.00 1 c R . .
H(11) H -0.0228 0.6771 0.0627 0.050 Uiso 1.00 1 c R . .
H(12) H 0.0005 0.5909 0.1128 0.050 Uiso 1.00 1 c R . .
H(13) H 0.2785 0.6992 0.0559 0.059 Uiso 1.00 1 c R . .
H(14) H 0.1887 0.7485 0.0126 0.060 Uiso 1.00 1 c R . .
H(15) H 0.2304 0.6576 0.0104 0.060 Uiso 1.00 1 c R . .
H(16) H 0.0026 0.7726 0.1344 0.073 Uiso 1.00 1 c R . .
H(17) H 0.1062 0.7932 0.1394 0.073 Uiso 1.00 1 c R . .
H(18) H 0.0607 0.7347 0.2013 0.073 Uiso 1.00 1 c R . .
H(19) H 0.3384 0.4156 0.0515 0.047 Uiso 1.00 1 c R . .
H(20) H 0.4435 0.4833 -0.0331 0.062 Uiso 1.00 1 c R . .
H(21) H 0.3757 0.5778 -0.1290 0.066 Uiso 1.00 1 c R . .
H(22) H 0.2025 0.6066 -0.1424 0.058 Uiso 1.00 1 c R . .
H(23) H 0.0996 0.5360 -0.0598 0.049 Uiso 1.00 1 c R . .
H(24) H 0.5748 0.2909 0.0467 0.092 Uiso 1.00 1 c R . .
H(25) H 0.5780 0.2828 0.1260 0.092 Uiso 1.00 1 c R . .
H(26) H 0.4843 0.3336 0.0875 0.092 Uiso 1.00 1 c R . .
H(27) H 0.5643 0.0556 0.1028 0.113 Uiso 1.00 1 c R . .
H(28) H 0.6360 0.1159 0.0739 0.113 Uiso 1.00 1 c R . .
H(29) H 0.5539 0.1105 0.0282 0.113 Uiso 1.00 1 c R . .
H(30) H 0.4614 0.1989 0.2237 0.075 Uiso 1.00 1 c R . .
H(31) H 0.5314 0.1162 0.2176 0.075 Uiso 1.00 1 c R . .
H(32) H 0.4164 0.1262 0.2155 0.075 Uiso 1.00 1 c R . .
H(33) H 0.4009 0.3225 -0.0904 0.082 Uiso 1.00 1 c R . .
H(34) H 0.4545 0.2428 -0.1135 0.082 Uiso 1.00 1 c R . .
H(35) H 0.4948 0.2681 -0.0537 0.082 Uiso 1.00 1 c R . .
H(36) H 0.1820 0.2171 -0.0227 0.056 Uiso 1.00 1 c R . .
H(37) H 0.2211 0.2822 -0.0825 0.056 Uiso 1.00 1 c R . .
H(38) H 0.1968 0.2989 -0.0086 0.056 Uiso 1.00 1 c R . .
H(39) H 0.4435 0.0838 -0.0349 0.073 Uiso 1.00 1 c R . .
H(40) H 0.3360 0.1014 -0.0604 0.073 Uiso 1.00 1 c R . .
H(41) H 0.3544 0.0675 0.0184 0.073 Uiso 1.00 1 c R . .
H(42) H 0.1985 0.0270 0.1795 0.069 Uiso 1.00 1 c R . .
H(43) H 0.2580 -0.0975 0.1467 0.089 Uiso 1.00 1 c R . .
H(44) H 0.2205 -0.1142 0.0422 0.101 Uiso 1.00 1 c R . .
H(45) H 0.1101 -0.0105 -0.0277 0.099 Uiso 1.00 1 c R . .
H(46) H 0.0451 0.1118 0.0062 0.069 Uiso 1.00 1 c R . .
H(47) H 0.0430 -0.1735 0.3188 0.141 Uiso 1.00 1 c R . .
H(48) H 0.1399 -0.1613 0.3459 0.141 Uiso 1.00 1 c R . .
H(49) H 0.1105 -0.1186 0.2701 0.141 Uiso 1.00 1 c R . .
H(50) H -0.0821 -0.0538 0.4546 0.146 Uiso 1.00 1 c R . .
H(51) H -0.0466 -0.1399 0.4380 0.146 Uiso 1.00 1 c R . .
H(52) H -0.1364 -0.0790 0.4011 0.146 Uiso 1.00 1 c R . .
H(53) H 0.1681 -0.0165 0.3611 0.125 Uiso 1.00 1 c R . .
H(54) H 0.1110 -0.0342 0.4332 0.125 Uiso 1.00 1 c R . .
H(55) H 0.0837 0.0510 0.3825 0.125 Uiso 1.00 1 c R . .
H(56) H -0.2422 -0.0620 0.3064 0.076 Uiso 1.00 1 c R . .
H(57) H -0.3067 0.0170 0.2637 0.076 Uiso 1.00 1 c R . .
H(58) H -0.2572 0.0205 0.3293 0.076 Uiso 1.00 1 c R . .
H(59) H -0.2340 0.1497 0.1881 0.066 Uiso 1.00 1 c R . .
H(60) H -0.1998 0.1018 0.1298 0.066 Uiso 1.00 1 c R . .
H(61) H -0.1262 0.1452 0.1541 0.066 Uiso 1.00 1 c R . .
H(62) H -0.0594 -0.0405 0.1434 0.079 Uiso 1.00 1 c R . .
H(63) H -0.1400 -0.0887 0.1832 0.079 Uiso 1.00 1 c R . .
H(64) H -0.0361 -0.1041 0.2129 0.079 Uiso 1.00 1 c R . .
H(65) H -0.1677 0.1592 0.4183 0.063 Uiso 1.00 1 c R . .
H(66) H -0.2819 0.0887 0.4903 0.084 Uiso 1.00 1 c R . .
H(67) H -0.4396 0.0994 0.4562 0.082 Uiso 1.00 1 c R . .
H(68) H -0.4900 0.1772 0.3512 0.072 Uiso 1.00 1 c R . .
H(69) H -0.3788 0.2485 0.2753 0.056 Uiso 1.00 1 c R . .
H(70) H -0.0503 0.2853 0.5191 0.096 Uiso 1.00 1 c R . .
H(71) H -0.0126 0.3605 0.5300 0.096 Uiso 1.00 1 c R . .
H(72) H -0.0103 0.3457 0.4558 0.096 Uiso 1.00 1 c R . .
H(73) H -0.3062 0.3949 0.5761 0.104 Uiso 1.00 1 c R . .
H(74) H -0.2130 0.3287 0.6020 0.104 Uiso 1.00 1 c R . .
H(75) H -0.2796 0.3145 0.5493 0.104 Uiso 1.00 1 c R . .
H(76) H -0.1021 0.5186 0.4884 0.107 Uiso 1.00 1 c R . .
H(77) H -0.1820 0.5096 0.5502 0.107 Uiso 1.00 1 c R . .
H(78) H -0.2150 0.5504 0.4756 0.107 Uiso 1.00 1 c R . .
H(79) H -0.4248 0.3383 0.4069 0.086 Uiso 1.00 1 c R . .
H(80) H -0.4864 0.4076 0.4408 0.086 Uiso 1.00 1 c R . .
H(81) H -0.3955 0.3474 0.4774 0.086 Uiso 1.00 1 c R . .
H(82) H -0.4116 0.5457 0.4511 0.095 Uiso 1.00 1 c R . .
H(83) H -0.4317 0.5819 0.3731 0.095 Uiso 1.00 1 c R . .
H(84) H -0.3287 0.5798 0.4000 0.095 Uiso 1.00 1 c R . .
H(85) H -0.3386 0.5119 0.2670 0.072 Uiso 1.00 1 c R . .
H(86) H -0.4117 0.4512 0.2840 0.072 Uiso 1.00 1 c R . .
H(87) H -0.2974 0.4183 0.2755 0.072 Uiso 1.00 1 c R . .
H(88) H -0.2555 0.6402 0.1938 0.073 Uiso 1.00 1 c R . .
H(89) H -0.3056 0.7669 0.2264 0.090 Uiso 1.00 1 c R . .
H(90) H -0.2271 0.7897 0.3160 0.087 Uiso 1.00 1 c R . .
H(91) H -0.0913 0.6997 0.3611 0.092 Uiso 1.00 1 c R . .
H(92) H -0.0332 0.5772 0.3238 0.077 Uiso 1.00 1 c R . .
H(93) H 0.3756 0.3064 0.3969 0.092 Uiso 1.00 1 c R . .
H(94) H 0.2680 0.3421 0.4227 0.092 Uiso 1.00 1 c R . .
H(95) H 0.4131 0.2420 0.4991 0.150 Uiso 1.00 1 c R . .
H(96) H 0.3153 0.2941 0.5247 0.150 Uiso 1.00 1 c R . .
H(97) H 0.3406 0.1424 0.5433 0.159 Uiso 1.00 1 c R . .
H(98) H 0.2348 0.1981 0.5398 0.159 Uiso 1.00 1 c R . .
H(99) H 0.2206 0.1423 0.4567 0.100 Uiso 1.00 1 c R . .
H(100) H 0.3354 0.1177 0.4421 0.100 Uiso 1.00 1 c R . .
